data_7720955
loop_
_publ_author_name
'Saha, Shriya'
'Gil-Gavil&#xe1;n, Dolores G'
'Gutmann, Matthias J.'
'Manna, Debasish'
'Roy, Souvik'
'Mitra, Raja'

_publ_section_title
;
 CO<sub>2</sub> photoreduction by 4-ferrocenyl appended bipyridine
 coordinated Re(I) complexes.
;
_journal_issue 19
_journal_name_full 'Dalton transactions (Cambridge, England : 2003)'
_journal_page_first 7468
_journal_page_last 7473
_journal_paper_doi 10.1039/d6dt00728g
_journal_volume 55
_journal_year 2026
_chemical_formula_moiety 'C32 H26 Br3 Fe N3 O3'
_chemical_formula_sum 'C32 H26 Br3 Fe N3 O3'
_chemical_formula_weight 796.1
_space_group_crystal_system monoclinic
_space_group_IT_number 14
_space_group_name_Hall '-P 2ybc'
_space_group_name_H-M_alt 'P 1 21/c 1'
_symmetry_Int_Tables_number 14
_audit_creation_date 2026-04-13
_audit_creation_method
;
Olex2 1.5
(compiled 2025.07.13 svn.rb7424aed for OlexSys, GUI svn.r7314)
;
_audit_update_record
;
2026-04-13 deposited with the CCDC.	2026-04-24 downloaded from the CCDC.
;
_cell_angle_alpha 90
_cell_angle_beta 101.989(2)
_cell_angle_gamma 90
_cell_formula_units_Z 4
_cell_length_a 18.0545(5)
_cell_length_b 20.0248(4)
_cell_length_c 8.56605(19)
_cell_measurement_reflns_used 14581
_cell_measurement_temperature 294.4
_cell_measurement_theta_max 24.76
_cell_measurement_theta_min 1.53
_cell_volume 3029.40(13)
_computing_cell_refinement 'CrysAlisPro 1.171.43.143a (Rigaku OD, 2024)'
_computing_data_collection 'CrysAlisPro system (CCD 43.128a 64-bit (release 20-06-2024))'
_computing_data_reduction 'CrysAlisPro 1.171.43.143a (Rigaku OD, 2024)'
_computing_molecular_graphics 'Olex2 1.5 (Dolomanov et al., 2009)'
_computing_publication_material 'Olex2 1.5 (Dolomanov et al., 2009)'
_diffrn_ambient_temperature 294.4
_diffrn_detector 'Hybrid Pixel Array Detector'
_diffrn_detector_area_resol_mean 10.0000
_diffrn_measured_fraction_theta_full 0.98
_diffrn_measured_fraction_theta_max 0.95
_diffrn_measurement_device 'four-circle diffractometer'
_diffrn_measurement_device_type 'XtaLAB Synergy, Dualflex, HyPix'
_diffrn_measurement_method '\w scans'
_diffrn_radiation_monochromator mirror
_diffrn_radiation_probe x-ray
_diffrn_radiation_type 'Mo K\a'
_diffrn_radiation_wavelength 0.71073
_diffrn_reflns_av_R_equivalents 0.1078
_diffrn_reflns_limit_h_max 27
_diffrn_reflns_limit_h_min -27
_diffrn_reflns_limit_k_max 30
_diffrn_reflns_limit_k_min -28
_diffrn_reflns_limit_l_max 12
_diffrn_reflns_limit_l_min -12
_diffrn_reflns_number 92048
_diffrn_reflns_theta_full 32.26
_diffrn_reflns_theta_max 32.76
_diffrn_reflns_theta_min 1.54
_diffrn_source 'micro-focus sealed X-ray tube'
_exptl_absorpt_coefficient_mu 4.493
_exptl_absorpt_correction_T_max 1
_exptl_absorpt_correction_T_min 0.353
_exptl_absorpt_correction_type gaussian
_exptl_absorpt_process_details
;
CrysAlisPro 1.171.43.143a (Rigaku Oxford Diffraction, 2024)
Numerical absorption correction based on gaussian integration over
a multifaceted crystal model
Empirical absorption correction using spherical harmonics,
implemented in SCALE3 ABSPACK scaling algorithm.
;
_exptl_crystal_colour yellow
_exptl_crystal_colour_primary yellow
_exptl_crystal_density_diffrn 1.7456
_exptl_crystal_description block
_exptl_crystal_F_000 1576
_exptl_crystal_size_max 0.469
_exptl_crystal_size_mid 0.049
_exptl_crystal_size_min 0.026
_refine_diff_density_max 0.52
_refine_diff_density_min -0.28
_refine_ls_extinction_method none
_refine_ls_goodness_of_fit_gt 1.1718
_refine_ls_goodness_of_fit_ref 1.1250
_refine_ls_hydrogen_treatment mixed
_refine_ls_number_constraints 171
_refine_ls_number_parameters 387
_refine_ls_number_reflns 10610
_refine_ls_number_restraints 4
_refine_ls_R_factor_all 0.1643
_refine_ls_R_factor_gt 0.0583
_refine_ls_shift/su_max 0.0148
_refine_ls_shift/su_mean 0.0007
_refine_ls_structure_factor_coef Fsqd
_refine_ls_weighting_details 'calc w=1/[\s^2^(Fo^2^)+(0.10529P)^2^+0.0000P] where P=(Fo^2^+2Fc^2^)/3'
_refine_ls_weighting_scheme sigma
_refine_ls_wR_factor_gt 0.1553
_refine_ls_wR_factor_ref 0.2195
_reflns_number_gt 4882
_reflns_number_total 10610
_reflns_threshold_expression I>3\s(I)
_cod_data_source_file d6dt00728g2.cif
_cod_data_source_block I
_cod_depositor_comments 'Adding full bibliography for 7720955--7720957.cif.'
_cod_original_sg_symbol_Hall '-P 2ycb'
_cod_original_formula_sum 'C32 H26 Br3 Fe1 N3 O3'
_cod_database_code 7720955
_olex2_refinement_description
;
1. Others
 Fixed U11: H1C4(0.034667) H1C8(0.0355) H2C8(0.0355) H1C1(0.095463)
 H1(0.061481) H2(0.037551) H1C2(0.086462) H3(0.039906) H2C2(0.039906)
 H4(0.063315) H5(0.052921) H6(0.060881) H7(0.074108) H1C3(0.061752) H8(0.06506)
 Fixed U12: H1C4(0.000599) H1C8(0.006391) H2C8(0.006391) H1C1(0.049071)
 H1(0.029361) H2(-0.003311) H1C2(0.035563) H3(0.008499) H2C2(0.008499)
 H4(0.015548) H5(0.002842) H6(0.024702) H7(0.031794) H1C3(0.011323) H8(0.030136)
 Fixed U13: H1C4(0.002221) H1C8(0.005749) H2C8(0.005749) H1C1(-0.020906)
 H1(0.000933) H2(0.004151) H1C2(-0.007264) H3(0.002118) H2C2(0.002118)
 H4(0.010763) H5(0.02129) H6(0.032411) H7(0.003083) H1C3(-0.011031) H8(0.028228)
 Fixed U22: H1C4(0.036237) H1C8(0.051341) H2C8(0.051341) H1C1(0.077135)
 H1(0.079812) H2(0.040841) H1C2(0.062896) H3(0.043442) H2C2(0.043442)
 H4(0.053637) H5(0.111061) H6(0.130273) H7(0.071076) H1C3(0.077707) H8(0.09467)
 Fixed U23: H1C4(-0.004007) H1C8(0.010716) H2C8(0.010716) H1C1(0.005057)
 H1(0.017573) H2(-0.001043) H1C2(0.002771) H3(-0.003612) H2C2(-0.003612)
 H4(0.003955) H5(0.044387) H6(0.036818) H7(0.021124) H1C3(0.001425) H8(0.01983)
 Fixed U33: H1C4(0.039679) H1C8(0.056365) H2C8(0.056365) H1C1(0.076442)
 H1(0.075029) H2(0.048871) H1C2(0.080701) H3(0.04804) H2C2(0.04804) H4(0.08332)
 H5(0.082305) H6(0.090439) H7(0.084478) H1C3(0.052622) H8(0.068557)
 Fixed Uiso: H1C4(0.0369) H1C8(0.0477) H2C8(0.0477) H1C1(0.083) H1(0.0721)
 H2(0.0424) H1C2(0.0767) H3(0.0438) H2C2(0.0438) H4(0.0668) H5(0.0821)
 H6(0.0939) H7(0.0766) H1C3(0.064) H8(0.0761) H1C6(0.046) H9(0.0495)
 H10(0.0719) H11(0.1013) H12(0.0559) H13(0.0809) H14(0.0864) H15(0.0547)
 H16(0.0749)
 Fixed X: H1C4(0.219188) H1C8(0.183169) H2C8(0.224615) H1C1(0.459252) H1(-
 0.09436) H2(0.301284) H1C2(0.399118) H3(0.094146) H2C2(0.095435) H4(0.082734)
 H5(0.107434) H6(0.063068) H7(-0.029725) H1C3(0.42012) H8(0.100702)
 H1C6(0.267483) H9(0.436249) H10(0.312233) H11(0.535513) H12(0.490584)
 H13(0.425568) H14(0.483213) H15(0.388062) H16(0.347121)
 Fixed Y: H1C4(0.510685) H1C8(0.599242) H2C8(0.666423) H1C1(0.320361)
 H1(0.727138) H2(0.633347) H1C2(0.283438) H3(0.625553) H2C2(0.572851)
 H4(0.781606) H5(0.374124) H6(0.482649) H7(0.809001) H1C3(0.420979)
 H8(0.571846) H1C6(0.542661) H9(0.570432) H10(0.688836) H11(0.646223)
 H12(0.504872) H13(0.634018) H14(0.713071) H15(0.490048) H16(0.737502)
 Fixed Z: H1C4(0.803181) H1C8(0.592526) H2C8(0.609763) H1C1(1.028467)
 H1(0.354732) H2(0.846797) H1C2(0.773702) H3(0.932169) H2C2(0.804947)
 H4(0.707418) H5(1.296048) H6(1.33667) H7(0.524849) H1C3(1.127689) H8(1.192785)
 H1C6(0.460392) H9(0.859904) H10(0.326127) H11(0.499153) H12(0.655655)
 H13(0.258461) H14(0.712287) H15(0.408933) H16(0.597876)
;
_olex2_submission_special_instructions 'No special instructions were received'

loop_
_space_group_symop_id
_space_group_symop_operation_xyz
1 x,y,z
2 -x,y+1/2,-z+1/2
3 -x,-y,-z
4 x,-y+1/2,z+1/2

loop_
_atom_site_label
_atom_site_type_symbol
_atom_site_fract_x
_atom_site_fract_y
_atom_site_fract_z
_atom_site_adp_type
_atom_site_U_iso_or_equiv
_atom_site_site_symmetry_multiplicity
_atom_site_occupancy
_atom_site_calc_flag
_atom_site_refinement_flags_posn
_atom_site_disorder_assembly
_atom_site_disorder_group
Br1 Br 0.21217(4) 0.32124(3) 1.10296(8) Uani 0.0605(2) 4 1 d . . .
Br2 Br 0.28228(4) 0.33732(3) 0.52108(8) Uani 0.0655(2) 4 1 d . . .
Fe1 Fe 0.39941(4) 0.61199(3) 0.55378(8) Uani 0.0382(2) 4 1 d . . .
Br3 Br -0.07060(4) 0.58639(4) 0.30705(8) Uani 0.0725(3) 4 1 d . . .
C1 C 0.3312(2) 0.5698(2) 0.6899(5) Uani 0.0323(13) 4 1 d . . .
O1 O 0.3469(2) 0.53077(18) 1.1058(4) Uani 0.0488(12) 4 1 d . . .
N1 N 0.3030(2) 0.41939(18) 0.7829(4) Uani 0.0341(11) 4 1 d . . .
O2 O 0.2295(2) 0.62140(18) 1.0883(4) Uani 0.0489(12) 4 1 d . . .
N2 N 0.1906(2) 0.4551(2) 1.0538(4) Uani 0.0401(13) 4 1 d . . .
C2 C 0.3375(2) 0.4408(2) 0.9275(5) Uani 0.0325(13) 4 1 d . . .
C3 C 0.1927(3) 0.5715(2) 0.9782(5) Uani 0.0365(14) 4 1 d . . .
C4 C 0.2467(2) 0.5425(2) 0.8769(5) Uani 0.0307(13) 4 1 d . . .
C5 C 0.3125(2) 0.5061(2) 0.9821(5) Uani 0.0359(14) 4 1 d . . .
C6 C 0.3155(3) 0.5417(2) 0.5339(5) Uani 0.0383(14) 4 1 d . . .
O3 O 0.1810(2) 0.71587(17) 0.8522(5) Uani 0.0564(14) 4 1 d . . .
N3 N 0.0430(2) 0.6354(2) 0.5455(5) Uani 0.0436(13) 4 1 d . . .
C7 C 0.1652(3) 0.5165(3) 1.0749(5) Uani 0.0400(15) 4 1 d . . .
C8 C 0.2075(3) 0.6313(2) 0.6698(6) Uani 0.0398(15) 4 1 d . . .
C9 C 0.3278(3) 0.3633(2) 0.7325(6) Uani 0.0410(15) 4 1 d . . .
C10 C 0.4191(4) 0.3461(3) 0.9652(8) Uani 0.069(2) 4 1 d . . .
C11 C 0.4091(3) 0.5570(2) 0.7561(6) Uani 0.0412(15) 4 1 d . . .
C12 C 0.3615(4) 0.6866(3) 0.3946(7) Uani 0.060(2) 4 1 d . . .
C13 C 0.4849(4) 0.6629(4) 0.4899(11) Uani 0.084(3) 4 1 d . . .
C14 C 0.4395(3) 0.5208(3) 0.6417(6) Uani 0.0465(17) 4 1 d . . .
C15 C -0.0488(3) 0.7168(3) 0.4307(7) Uani 0.060(2) 4 1 d . . .
C16 C 0.2754(3) 0.5989(2) 0.7787(5) Uani 0.0354(14) 4 1 d . . .
C17 C 0.0800(3) 0.6825(2) 0.6437(6) Uani 0.0402(15) 4 1 d . . .
C18 C -0.0189(3) 0.6537(3) 0.4445(6) Uani 0.0479(17) 4 1 d . . .
C19 C 0.4238(4) 0.6561(3) 0.3571(8) Uani 0.067(3) 4 1 d . . .
C20 C 0.3844(4) 0.3244(3) 0.8169(8) Uani 0.064(2) 4 1 d . . .
C21 C 0.1695(3) 0.4056(3) 1.1366(6) Uani 0.0478(17) 4 1 d . . .
C22 C 0.1265(3) 0.6057(2) 0.8691(5) Uani 0.0365(14) 4 1 d . . .
C23 C 0.4556(4) 0.7001(3) 0.6086(8) Uani 0.072(3) 4 1 d . . .
C24 C 0.0552(3) 0.7483(3) 0.6383(7) Uani 0.056(2) 4 1 d . . .
C25 C 0.1502(3) 0.6590(2) 0.7604(6) Uani 0.0387(15) 4 1 d . . .
C26 C 0.3826(3) 0.5122(2) 0.5053(6) Uani 0.0456(17) 4 1 d . . .
C27 C 0.1220(3) 0.4121(4) 1.2409(8) Uani 0.068(2) 4 1 d . . .
C28 C 0.0960(4) 0.4751(4) 1.2636(8) Uani 0.078(3) 4 1 d . . .
C29 C -0.0107(3) 0.7641(3) 0.5300(7) Uani 0.064(2) 4 1 d . . .
C30 C 0.3808(4) 0.7133(3) 0.5451(7) Uani 0.062(2) 4 1 d . . .
C31 C 0.3963(3) 0.4050(3) 1.0237(6) Uani 0.0534(19) 4 1 d . . .
C32 C 0.1183(3) 0.5274(3) 1.1787(7) Uani 0.063(2) 4 1 d . . .
H1C4 H 0.219188 0.510685 0.803181 Uani 0.0369 4 1 d . . .
H1C8 H 0.183169 0.599242 0.592526 Uani 0.0477 4 1 d . . .
H2C8 H 0.224615 0.666423 0.609763 Uani 0.0477 4 1 d . . .
H1C10 H 0.459252 0.320361 1.028467 Uani 0.083 4 1 d . . .
H1C15 H -0.09436 0.727138 0.354732 Uani 0.0721 4 1 d . . .
H1C16 H 0.301284 0.633347 0.846797 Uani 0.0424 4 1 d . . .
H1C20 H 0.399118 0.283438 0.773702 Uani 0.0767 4 1 d . . .
H1C22 H 0.094146 0.625553 0.932169 Uani 0.0438 4 1 d . . .
H2C22 H 0.095435 0.572851 0.804947 Uani 0.0438 4 1 d . . .
H1C24 H 0.082734 0.781606 0.707418 Uani 0.0668 4 1 d . . .
H1C27 H 0.107434 0.374124 1.296048 Uani 0.0821 4 1 d . . .
H1C28 H 0.063068 0.482649 1.33667 Uani 0.0939 4 1 d . . .
H1C29 H -0.029725 0.809001 0.524849 Uani 0.0766 4 1 d . . .
H1C31 H 0.42012 0.420979 1.127689 Uani 0.064 4 1 d . . .
H1C32 H 0.100702 0.571846 1.192785 Uani 0.0761 4 1 d . . .
H1C6 H 0.267483 0.542661 0.460392 Uiso 0.046 4 1 d . . .
H1C11 H 0.436249 0.570432 0.859904 Uiso 0.0495 4 1 d . . .
H1C12 H 0.312233 0.688836 0.326127 Uiso 0.0719 4 1 d . . .
H1C13 H 0.535513 0.646223 0.499153 Uiso 0.1013 4 1 d . . .
H1C14 H 0.490584 0.504872 0.655655 Uiso 0.0559 4 1 d . . .
H1C19 H 0.425568 0.634018 0.258461 Uiso 0.0809 4 1 d . . .
H1C23 H 0.483213 0.713071 0.712287 Uiso 0.0864 4 1 d . . .
H1C26 H 0.388062 0.490048 0.408933 Uiso 0.0547 4 1 d . . .
H1C30 H 0.347121 0.737502 0.597876 Uiso 0.0749 4 1 d . . .
H1O3 H 0.211(3) 0.7008(4) 0.958(3) Uiso 0.060(17) 4 1 d . . .
H1O2 H 0.281(2) 0.605(2) 1.142(8) Uiso 0.14(4) 4 1 d . . .

loop_
_atom_site_aniso_label
_atom_site_aniso_type_symbol
_atom_site_aniso_U_11
_atom_site_aniso_U_22
_atom_site_aniso_U_33
_atom_site_aniso_U_12
_atom_site_aniso_U_13
_atom_site_aniso_U_23
Br1 Br 0.0611(4) 0.0477(3) 0.0733(4) -0.0081(3) 0.0152(3) 0.0091(3)
Br2 Br 0.0799(5) 0.0526(3) 0.0572(4) 0.0048(3) -0.0011(3) -0.0176(3)
Fe1 Fe 0.0379(4) 0.0415(4) 0.0375(4) -0.0106(3) 0.0130(3) 0.0000(3)
Br3 Br 0.0578(4) 0.0819(5) 0.0695(4) 0.0045(3) -0.0057(3) -0.0057(3)
C1 C 0.029(2) 0.031(2) 0.037(2) 0.0023(16) 0.0089(18) 0.0066(17)
O1 O 0.0428(19) 0.062(2) 0.0372(18) -0.0015(17) -0.0020(15) -0.0124(16)
N1 N 0.0312(18) 0.0370(19) 0.0326(18) 0.0012(15) 0.0026(15) 0.0023(15)
O2 O 0.047(2) 0.051(2) 0.048(2) -0.0009(17) 0.0082(17) -0.0189(16)
N2 N 0.033(2) 0.052(2) 0.035(2) -0.0048(17) 0.0059(16) 0.0015(17)
C2 C 0.025(2) 0.038(2) 0.035(2) 0.0029(17) 0.0063(17) 0.0081(17)
C3 C 0.034(2) 0.043(2) 0.035(2) 0.0020(19) 0.0124(19) -0.0065(18)
C4 C 0.030(2) 0.030(2) 0.033(2) -0.0002(16) 0.0087(17) -0.0033(16)
C5 C 0.026(2) 0.047(3) 0.035(2) -0.0023(18) 0.0069(18) -0.0017(19)
C6 C 0.036(2) 0.040(2) 0.041(2) -0.0045(19) 0.011(2) -0.0003(19)
O3 O 0.053(2) 0.0391(19) 0.074(3) 0.0001(17) 0.006(2) -0.0100(17)
N3 N 0.039(2) 0.046(2) 0.047(2) 0.0073(18) 0.0092(19) 0.0018(18)
C7 C 0.033(2) 0.055(3) 0.034(2) 0.006(2) 0.0104(19) 0.002(2)
C8 C 0.032(2) 0.043(3) 0.047(3) 0.0071(19) 0.014(2) 0.009(2)
C9 C 0.045(3) 0.038(2) 0.039(2) 0.003(2) 0.006(2) 0.0002(19)
C10 C 0.072(4) 0.064(4) 0.064(4) 0.041(3) -0.004(3) 0.004(3)
C11 C 0.031(2) 0.049(3) 0.044(3) -0.001(2) 0.008(2) 0.004(2)
C12 C 0.075(4) 0.047(3) 0.057(3) -0.007(3) 0.012(3) 0.009(3)
C13 C 0.054(4) 0.079(5) 0.130(7) -0.013(3) 0.041(4) 0.039(5)
C14 C 0.035(3) 0.052(3) 0.058(3) 0.009(2) 0.024(2) 0.007(2)
C15 C 0.052(3) 0.067(4) 0.063(4) 0.027(3) 0.014(3) 0.015(3)
C16 C 0.033(2) 0.034(2) 0.041(2) -0.0029(18) 0.0118(19) -0.0009(18)
C17 C 0.037(2) 0.035(2) 0.054(3) 0.0098(19) 0.023(2) 0.006(2)
C18 C 0.040(3) 0.058(3) 0.048(3) 0.011(2) 0.013(2) 0.009(2)
C19 C 0.102(5) 0.056(3) 0.054(3) -0.023(4) 0.038(4) 0.003(3)
C20 C 0.069(4) 0.052(3) 0.067(4) 0.029(3) 0.008(3) 0.002(3)
C21 C 0.039(3) 0.056(3) 0.048(3) -0.002(2) 0.007(2) 0.009(2)
C22 C 0.034(2) 0.036(2) 0.040(2) 0.0063(18) 0.0100(19) -0.0030(18)
C23 C 0.088(5) 0.069(4) 0.055(4) -0.044(4) 0.003(3) 0.002(3)
C24 C 0.057(3) 0.045(3) 0.069(4) 0.013(3) 0.023(3) 0.003(3)
C25 C 0.033(2) 0.032(2) 0.051(3) -0.0015(18) 0.009(2) -0.0006(19)
C26 C 0.051(3) 0.043(3) 0.050(3) -0.008(2) 0.024(2) -0.005(2)
C27 C 0.052(3) 0.093(5) 0.069(4) 0.010(3) 0.032(3) 0.037(3)
C28 C 0.063(4) 0.109(6) 0.075(4) 0.027(4) 0.042(4) 0.031(4)
C29 C 0.063(4) 0.059(4) 0.070(4) 0.030(3) 0.017(3) 0.018(3)
C30 C 0.077(4) 0.046(3) 0.067(4) -0.014(3) 0.021(3) -0.006(3)
C31 C 0.047(3) 0.065(3) 0.044(3) 0.009(3) 0.000(2) 0.001(2)
C32 C 0.064(4) 0.079(4) 0.057(3) 0.028(3) 0.035(3) 0.017(3)
H1C4 H 0.035786 0.036237 0.039679 -0.000246 0.010415 -0.004007
H1C8 H 0.038737 0.051341 0.056365 0.008478 0.017332 0.010716
H2C8 H 0.038737 0.051341 0.056365 0.008478 0.017332 0.010716
H1C10 H 0.086146 0.077135 0.076442 0.049051 -0.004571 0.005057
H1C15 H 0.062445 0.079812 0.075029 0.032371 0.016498 0.017573
H1C16 H 0.039726 0.040841 0.048871 -0.003455 0.014212 -0.001043
H1C20 H 0.083261 0.062896 0.080701 0.035363 0.009658 0.002771
H1C22 H 0.041118 0.043442 0.04804 0.007563 0.012051 -0.003612
H2C22 H 0.041118 0.043442 0.04804 0.007563 0.012051 -0.003612
H1C24 H 0.068552 0.053637 0.08332 0.01603 0.027836 0.003955
H1C27 H 0.062841 0.111061 0.082305 0.012 0.037922 0.044387
H1C28 H 0.075328 0.130273 0.090439 0.031811 0.05049 0.036818
H1C29 H 0.075808 0.071076 0.084478 0.035488 0.020564 0.021124
H1C31 H 0.056875 0.077707 0.052622 0.011372 0.00014 0.001425
H1C32 H 0.076682 0.09467 0.068557 0.033598 0.041853 0.01983

loop_
_atom_type_symbol
_atom_type_scat_dispersion_real
_atom_type_scat_dispersion_imag
_atom_type_scat_source
C 0.0033 0.0016 'International Tables Vol C tables 4.2.6.8 and 6.1.1.1'
H 0.0000 0.0000 'International Tables Vol C tables 4.2.6.8 and 6.1.1.1'
Br -0.2901 2.4595 'International Tables Vol C tables 4.2.6.8 and 6.1.1.1'
Fe 0.3463 0.8444 'International Tables Vol C tables 4.2.6.8 and 6.1.1.1'
N 0.0061 0.0033 'International Tables Vol C tables 4.2.6.8 and 6.1.1.1'
O 0.0106 0.0060 'International Tables Vol C tables 4.2.6.8 and 6.1.1.1'

loop_
_geom_angle_atom_site_label_1
_geom_angle_atom_site_label_2
_geom_angle_atom_site_label_3
_geom_angle_site_symmetry_1
_geom_angle_site_symmetry_2
_geom_angle_site_symmetry_3
_geom_angle
_geom_angle_publ_flag
N2 Br1 C21 . . . 26.2(2) ?
N1 Br2 C9 . . . 25.53(16) ?
C1 Fe1 C6 . . . 40.69(18) ?
C1 Fe1 C11 . . . 40.98(17) ?
C1 Fe1 C12 . . . 121.6(2) ?
C1 Fe1 C13 . . . 161.4(3) ?
C1 Fe1 C14 . . . 68.3(2) ?
C1 Fe1 C19 . . . 155.9(2) ?
C1 Fe1 C23 . . . 123.7(2) ?
C1 Fe1 C26 . . . 68.4(2) ?
C1 Fe1 C30 . . . 108.3(2) ?
C6 Fe1 C11 . . . 68.26(18) ?
C6 Fe1 C12 . . . 107.9(2) ?
C6 Fe1 C13 . . . 156.7(3) ?
C6 Fe1 C14 . . . 67.47(18) ?
C6 Fe1 C19 . . . 120.9(2) ?
C6 Fe1 C23 . . . 159.5(3) ?
C6 Fe1 C26 . . . 40.3(2) ?
C6 Fe1 C30 . . . 124.2(2) ?
C11 Fe1 C12 . . . 157.6(2) ?
C11 Fe1 C13 . . . 124.8(3) ?
C11 Fe1 C14 . . . 40.6(2) ?
C11 Fe1 C19 . . . 161.7(3) ?
C11 Fe1 C23 . . . 108.8(2) ?
C11 Fe1 C26 . . . 68.1(2) ?
C11 Fe1 C30 . . . 123.4(2) ?
C12 Fe1 C13 . . . 67.6(3) ?
C12 Fe1 C14 . . . 160.2(2) ?
C12 Fe1 C19 . . . 39.5(3) ?
C12 Fe1 C23 . . . 66.6(2) ?
C12 Fe1 C26 . . . 124.2(2) ?
C12 Fe1 C30 . . . 39.1(2) ?
C13 Fe1 C14 . . . 108.6(3) ?
C13 Fe1 C19 . . . 41.0(3) ?
C13 Fe1 C23 . . . 41.8(3) ?
C13 Fe1 C26 . . . 121.8(3) ?
C13 Fe1 C30 . . . 67.7(3) ?
C14 Fe1 C19 . . . 124.9(3) ?
C14 Fe1 C23 . . . 124.4(2) ?
C14 Fe1 C26 . . . 39.85(19) ?
C14 Fe1 C30 . . . 159.3(2) ?
C19 Fe1 C23 . . . 68.4(3) ?
C19 Fe1 C26 . . . 107.7(2) ?
C19 Fe1 C30 . . . 66.6(3) ?
C23 Fe1 C26 . . . 159.2(3) ?
C23 Fe1 C30 . . . 39.2(3) ?
C26 Fe1 C30 . . . 159.8(2) ?
N2 Br3 N3 3_566 . . 166.24(12) ?
N2 Br3 C18 3_566 . . 148.48(17) ?
N3 Br3 C18 . . . 25.17(18) ?
Fe1 C1 C6 . . . 69.7(3) ?
Fe1 C1 C11 . . . 68.9(3) ?
Fe1 C1 C16 . . . 132.5(3) ?
C6 C1 C11 . . . 106.8(4) ?
C6 C1 C16 . . . 127.3(4) ?
C11 C1 C16 . . . 125.4(4) ?
Br2 N1 C2 . . . 155.3(3) ?
Br2 N1 C9 . . . 38.5(2) ?
C2 N1 C9 . . . 116.9(4) ?
C3 O2 H1O2 . . . 109(3) ?
Br1 N2 Br3 . . 3_566 86.86(10) ?
Br1 N2 C7 . . . 157.5(3) ?
Br1 N2 C21 . . . 39.4(3) ?
Br3 N2 C7 3_566 . . 99.9(2) ?
Br3 N2 C21 3_566 . . 95.8(3) ?
C7 N2 C21 . . . 118.1(5) ?
N1 C2 C5 . . . 117.3(4) ?
N1 C2 C31 . . . 122.2(4) ?
C5 C2 C31 . . . 120.5(4) ?
O2 C3 C4 . . . 111.7(4) ?
O2 C3 C7 . . . 107.7(4) ?
O2 C3 C22 . . . 106.6(4) ?
C4 C3 C7 . . . 110.4(4) ?
C4 C3 C22 . . . 109.4(4) ?
C7 C3 C22 . . . 110.9(4) ?
C3 C4 C5 . . . 110.7(4) ?
C3 C4 C16 . . . 110.5(3) ?
C3 C4 H1C4 . . . 108.53 ?
C5 C4 C16 . . . 111.2(4) ?
C5 C4 H1C4 . . . 107.8 ?
C16 C4 H1C4 . . . 108.05 ?
O1 C5 C2 . . . 119.8(4) ?
O1 C5 C4 . . . 121.1(4) ?
C2 C5 C4 . . . 119.0(3) ?
Fe1 C6 C1 . . . 69.6(3) ?
Fe1 C6 C26 . . . 69.9(3) ?
Fe1 C6 H1C6 . . . 126.34 ?
C1 C6 C26 . . . 108.5(4) ?
C1 C6 H1C6 . . . 125.75 ?
C26 C6 H1C6 . . . 125.75 ?
C25 O3 H1O3 . . . 109.5(7) ?
Br3 N3 C17 . . . 155.4(3) ?
Br3 N3 C18 . . . 38.0(3) ?
C17 N3 C18 . . . 117.5(4) ?
N2 C7 C3 . . . 115.6(4) ?
N2 C7 C32 . . . 120.8(5) ?
C3 C7 C32 . . . 123.7(5) ?
C16 C8 C25 . . . 112.9(4) ?
C16 C8 H1C8 . . . 109.47 ?
C16 C8 H2C8 . . . 109.47 ?
C25 C8 H1C8 . . . 109.47 ?
C25 C8 H2C8 . . . 109.47 ?
H1C8 C8 H2C8 . . . 105.82 ?
Br2 C9 N1 . . . 115.9(3) ?
Br2 C9 C20 . . . 118.4(4) ?
N1 C9 C20 . . . 125.6(5) ?
C20 C10 C31 . . . 119.8(6) ?
C20 C10 H1C10 . . . 120.1 ?
C31 C10 H1C10 . . . 120.1 ?
Fe1 C11 C1 . . . 70.1(3) ?
Fe1 C11 C14 . . . 70.4(3) ?
Fe1 C11 H1C11 . . . 125.09 ?
C1 C11 C14 . . . 108.0(4) ?
C1 C11 H1C11 . . . 126.02 ?
C14 C11 H1C11 . . . 126.02 ?
Fe1 C12 C19 . . . 69.8(4) ?
Fe1 C12 C30 . . . 71.0(3) ?
Fe1 C12 H1C12 . . . 125.59 ?
C19 C12 C30 . . . 109.5(6) ?
C19 C12 H1C12 . . . 125.27 ?
C30 C12 H1C12 . . . 125.27 ?
Fe1 C13 C19 . . . 69.9(4) ?
Fe1 C13 C23 . . . 69.9(5) ?
Fe1 C13 H1C13 . . . 124.77 ?
C19 C13 C23 . . . 106.0(6) ?
C19 C13 H1C13 . . . 127 ?
C23 C13 H1C13 . . . 127 ?
Fe1 C14 C11 . . . 69.0(3) ?
Fe1 C14 C26 . . . 70.1(3) ?
Fe1 C14 H1C14 . . . 126.75 ?
C11 C14 C26 . . . 108.6(4) ?
C11 C14 H1C14 . . . 125.7 ?
C26 C14 H1C14 . . . 125.7 ?
C18 C15 C29 . . . 116.8(5) ?
C18 C15 H1C15 . . . 121.62 ?
C29 C15 H1C15 . . . 121.62 ?
C1 C16 C4 . . . 109.0(3) ?
C1 C16 C8 . . . 113.2(4) ?
C1 C16 H1C16 . . . 107.04 ?
C4 C16 C8 . . . 108.9(4) ?
C4 C16 H1C16 . . . 111.53 ?
C8 C16 H1C16 . . . 107.15 ?
N3 C17 C24 . . . 121.9(4) ?
N3 C17 C25 . . . 115.7(4) ?
C24 C17 C25 . . . 122.4(4) ?
Br3 C18 N3 . . . 116.8(4) ?
Br3 C18 C15 . . . 117.8(4) ?
N3 C18 C15 . . . 125.3(5) ?
Fe1 C19 C12 . . . 70.8(4) ?
Fe1 C19 C13 . . . 69.1(4) ?
Fe1 C19 H1C19 . . . 125.7 ?
C12 C19 C13 . . . 107.9(6) ?
C12 C19 H1C19 . . . 126.03 ?
C13 C19 H1C19 . . . 126.03 ?
C9 C20 C10 . . . 117.3(6) ?
C9 C20 H1C20 . . . 121.34 ?
C10 C20 H1C20 . . . 121.34 ?
Br1 C21 N2 . . . 114.4(4) ?
Br1 C21 C27 . . . 120.8(5) ?
N2 C21 C27 . . . 124.8(5) ?
C3 C22 C25 . . . 113.8(4) ?
C3 C22 H1C22 . . . 109.47 ?
C3 C22 H2C22 . . . 109.47 ?
C25 C22 H1C22 . . . 109.47 ?
C25 C22 H2C22 . . . 109.47 ?
H1C22 C22 H2C22 . . . 104.75 ?
Fe1 C23 C13 . . . 68.3(4) ?
Fe1 C23 C30 . . . 71.0(4) ?
Fe1 C23 H1C23 . . . 125.82 ?
C13 C23 C30 . . . 107.2(6) ?
C13 C23 H1C23 . . . 126.42 ?
C30 C23 H1C23 . . . 126.42 ?
C17 C24 C29 . . . 117.8(5) ?
C17 C24 H1C24 . . . 121.11 ?
C29 C24 H1C24 . . . 121.11 ?
O3 C25 C8 . . . 110.1(4) ?
O3 C25 C17 . . . 107.0(4) ?
O3 C25 C22 . . . 110.2(4) ?
C8 C25 C17 . . . 109.9(4) ?
C8 C25 C22 . . . 111.1(4) ?
C17 C25 C22 . . . 108.3(4) ?
Fe1 C26 C6 . . . 69.7(3) ?
Fe1 C26 C14 . . . 70.0(3) ?
Fe1 C26 H1C26 . . . 125.9 ?
C6 C26 C14 . . . 108.1(5) ?
C6 C26 H1C26 . . . 125.94 ?
C14 C26 H1C26 . . . 125.94 ?
C21 C27 C28 . . . 117.3(6) ?
C21 C27 H1C27 . . . 121.35 ?
C28 C27 H1C27 . . . 121.34 ?
C27 C28 C32 . . . 118.4(7) ?
C27 C28 H1C28 . . . 120.79 ?
C32 C28 H1C28 . . . 120.79 ?
C15 C29 C24 . . . 120.7(6) ?
C15 C29 H1C29 . . . 119.63 ?
C24 C29 H1C29 . . . 119.63 ?
Fe1 C30 C12 . . . 69.9(3) ?
Fe1 C30 C23 . . . 69.8(4) ?
Fe1 C30 H1C30 . . . 126.59 ?
C12 C30 C23 . . . 109.4(6) ?
C12 C30 H1C30 . . . 125.28 ?
C23 C30 H1C30 . . . 125.28 ?
C2 C31 C10 . . . 118.1(5) ?
C2 C31 H1C31 . . . 120.92 ?
C10 C31 H1C31 . . . 120.93 ?
C7 C32 C28 . . . 120.6(6) ?
C7 C32 H1C32 . . . 119.72 ?
C28 C32 H1C32 . . . 119.72 ?

loop_
_geom_bond_atom_site_label_1
_geom_bond_atom_site_label_2
_geom_bond_site_symmetry_1
_geom_bond_site_symmetry_2
_geom_bond_distance
_geom_bond_publ_flag
Br1 N2 . . 2.728(4) ?
Br1 C21 . . 1.904(5) ?
Br2 N1 . . 2.743(4) ?
Br2 C9 . . 1.900(5) ?
Fe1 C1 . . 2.046(5) ?
Fe1 C6 . . 2.049(5) ?
Fe1 C11 . . 2.031(5) ?
Fe1 C12 . . 2.042(6) ?
Fe1 C13 . . 2.018(8) ?
Fe1 C14 . . 2.049(5) ?
Fe1 C19 . . 2.029(7) ?
Fe1 C23 . . 2.040(7) ?
Fe1 C26 . . 2.051(5) ?
Fe1 C30 . . 2.056(6) ?
Br3 N2 . 3_566 3.487(4) ?
Br3 N3 . . 2.757(4) ?
Br3 C18 . . 1.902(5) ?
C1 C6 . . 1.424(6) ?
C1 C11 . . 1.427(6) ?
C1 C16 . . 1.500(7) ?
O1 C5 . . 1.216(5) ?
N1 C2 . . 1.336(5) ?
N1 C9 . . 1.315(6) ?
O2 C3 . . 1.439(5) ?
O2 H1O2 . . 1.00(4) ?
N2 C7 . . 1.338(7) ?
N2 C21 . . 1.321(7) ?
C2 C5 . . 1.490(6) ?
C2 C31 . . 1.400(7) ?
C3 C4 . . 1.546(7) ?
C3 C7 . . 1.522(7) ?
C3 C22 . . 1.520(6) ?
C4 C5 . . 1.520(6) ?
C4 C16 . . 1.560(6) ?
C4 H1C4 . . 0.96 ?
C6 C26 . . 1.414(7) ?
C6 H1C6 . . 0.96 ?
O3 C25 . . 1.429(6) ?
O3 H1O3 . . 1.00(3) ?
N3 C17 . . 1.345(6) ?
N3 C18 . . 1.314(6) ?
C7 C32 . . 1.367(8) ?
C8 C16 . . 1.522(6) ?
C8 C25 . . 1.521(7) ?
C8 H1C8 . . 0.96 ?
C8 H2C8 . . 0.96 ?
C9 C20 . . 1.366(8) ?
C10 C20 . . 1.365(9) ?
C10 C31 . . 1.377(9) ?
C10 H1C10 . . 0.96 ?
C11 C14 . . 1.417(8) ?
C11 H1C11 . . 0.96 ?
C12 C19 . . 1.375(11) ?
C12 C30 . . 1.372(8) ?
C12 H1C12 . . 0.96 ?
C13 C19 . . 1.417(10) ?
C13 C23 . . 1.447(12) ?
C13 H1C13 . . 0.96 ?
C14 C26 . . 1.397(7) ?
C14 H1C14 . . 0.96 ?
C15 C18 . . 1.370(8) ?
C15 C29 . . 1.360(8) ?
C15 H1C15 . . 0.96 ?
C16 H1C16 . . 0.96 ?
C17 C24 . . 1.389(7) ?
C17 C25 . . 1.517(6) ?
C19 H1C19 . . 0.96 ?
C20 H1C20 . . 0.96 ?
C21 C27 . . 1.366(9) ?
C22 C25 . . 1.535(7) ?
C22 H1C22 . . 0.96 ?
C22 H2C22 . . 0.96 ?
C23 C30 . . 1.373(10) ?
C23 H1C23 . . 0.96 ?
C24 C29 . . 1.385(8) ?
C24 H1C24 . . 0.96 ?
C26 H1C26 . . 0.96 ?
C27 C28 . . 1.376(11) ?
C27 H1C27 . . 0.96 ?
C28 C32 . . 1.382(10) ?
C28 H1C28 . . 0.96 ?
C29 H1C29 . . 0.96 ?
C30 H1C30 . . 0.96 ?
C31 H1C31 . . 0.96 ?
C32 H1C32 . . 0.96 ?

loop_
_geom_hbond_atom_site_label_D
_geom_hbond_atom_site_label_H
_geom_hbond_atom_site_label_A
_geom_hbond_site_symmetry_D
_geom_hbond_site_symmetry_H
_geom_hbond_site_symmetry_A
_geom_hbond_distance_DH
_geom_hbond_distance_HA
_geom_hbond_distance_DA
_geom_hbond_angle_DHA
_geom_hbond_publ_flag
O3 H1O3 O2 . . . 1.00(3) 1.932(15) 2.775(5) 140.1(18) ?
O2 H1O2 O1 . . . 1.00(4) 1.97(4) 2.772(5) 135(5) ?

loop_
_restr_angle_atom_site_label_1
_restr_angle_site_symmetry_1
_restr_angle_atom_site_label_2
_restr_angle_site_symmetry_2
_restr_angle_atom_site_label_3
_restr_angle_site_symmetry_3
_restr_angle_target
_restr_angle_target_weight_param
C3 . O2 . H1O2 . 109.47 0.01
C25 . O3 . H1O3 . 109.47 0.01

loop_
_restr_distance_atom_site_label_1
_restr_distance_site_symmetry_1
_restr_distance_atom_site_label_2
_restr_distance_site_symmetry_2
_restr_distance_target
_restr_distance_target_weight_param
H1O3 . O3 . 1 0.001
H1O2 . O2 . 1 0.001
